data_4341793
loop_
_publ_author_name
'Hietsoi, Oleksandr'
'Dunk, Paul W.'
'Stout, Heather D.'
'Arroyave, Alejandra'
'Kovnir, Kirill'
'Irons, Raechel E.'
'Kassenova, Nazira'
'Erkasov, Rakhmetulla'
'Achim, Catalina'
'Shatruk, Michael'

_publ_section_title
;
 Spin Crossover in Tetranuclear Fe(II) Complexes, {[(tpma)Fe(\m-CN)]4}X4
 (X = ClO4(-), BF4(-)).
;
_journal_name_full 'Inorganic chemistry'
_journal_page_first 141202143346008
_journal_paper_doi 10.1021/ic502215h
_journal_year 2014
_chemical_formula_sum 'C77.5 H73.5 B4 F16 Fe4 N20.75 O'
_chemical_formula_weight 1882.21
_chemical_name_systematic
;
 ?
;
_space_group_crystal_system monoclinic
_space_group_IT_number 15
_space_group_name_Hall '-C 2yc'
_space_group_name_H-M_alt 'C 1 2/c 1'
_symmetry_space_group_name_Hall '-C 2yc'
_symmetry_space_group_name_H-M 'C 1 2/c 1'
_atom_sites_solution_hydrogens geom
_audit_creation_method SHELXL-2013
_cell_angle_alpha 90
_cell_angle_beta 133.2530(10)
_cell_angle_gamma 90
_cell_formula_units_Z 8
_cell_length_a 36.995(5)
_cell_length_b 27.796(4)
_cell_length_c 25.479(6)
_cell_measurement_temperature 209(2)
_cell_volume 19083(6)
_computing_cell_refinement 'SMART V5.625 (Bruker, 2000)'
_computing_data_collection 'SMART V5.625 (Bruker, 2000)'
_computing_data_reduction 'SAINT V6.32 (Bruker, 2001)'
_computing_molecular_graphics 'X-Seed (Barbour, 2001)'
_computing_publication_material 'SHELXL-2013 (Sheldrick, 2013)'
_computing_structure_refinement 'SHELXL-2013 (Sheldrick, 2013)'
_computing_structure_solution 'SHELXS-97 (Sheldrick, 1997)'
_diffrn_ambient_temperature 209(2)
_diffrn_measured_fraction_theta_full 0.995
_diffrn_measured_fraction_theta_max 0.994
_diffrn_radiation_type MoK\a
_diffrn_radiation_wavelength 0.71073
_diffrn_reflns_av_R_equivalents 0.0409
_diffrn_reflns_av_unetI/netI 0.0395
_diffrn_reflns_Laue_measured_fraction_full 0.995
_diffrn_reflns_Laue_measured_fraction_max 0.994
_diffrn_reflns_limit_h_max 39
_diffrn_reflns_limit_h_min -46
_diffrn_reflns_limit_k_max 34
_diffrn_reflns_limit_k_min -34
_diffrn_reflns_limit_l_max 31
_diffrn_reflns_limit_l_min -31
_diffrn_reflns_number 74204
_diffrn_reflns_point_group_measured_fraction_full 0.995
_diffrn_reflns_point_group_measured_fraction_max 0.994
_diffrn_reflns_theta_full 25.242
_diffrn_reflns_theta_max 26.372
_diffrn_reflns_theta_min 1.831
_exptl_absorpt_coefficient_mu 0.679
_exptl_absorpt_correction_T_max 0.9086
_exptl_absorpt_correction_T_min 0.6660
_exptl_absorpt_correction_type multi-scan
_exptl_absorpt_process_details 'SADABS v2.03 (Bruker, 2003)'
_exptl_crystal_colour red
_exptl_crystal_density_diffrn 1.310
_exptl_crystal_description plate
_exptl_crystal_F_000 7678
_exptl_crystal_size_max 0.65
_exptl_crystal_size_mid 0.18
_exptl_crystal_size_min 0.14
_refine_diff_density_max 1.186
_refine_diff_density_min -0.809
_refine_diff_density_rms 0.115
_refine_ls_extinction_method none
_refine_ls_goodness_of_fit_ref 1.042
_refine_ls_hydrogen_treatment constr
_refine_ls_matrix_type full
_refine_ls_number_parameters 1173
_refine_ls_number_reflns 19393
_refine_ls_number_restraints 105
_refine_ls_restrained_S_all 1.045
_refine_ls_R_factor_all 0.1220
_refine_ls_R_factor_gt 0.0916
_refine_ls_shift/su_max 0.001
_refine_ls_shift/su_mean 0.000
_refine_ls_structure_factor_coef Fsqd
_refine_ls_weighting_details 'w=1/[\s^2^(Fo^2^)+(0.1752P)^2^+83.9949P] where P=(Fo^2^+2Fc^2^)/3'
_refine_ls_weighting_scheme calc
_refine_ls_wR_factor_gt 0.2795
_refine_ls_wR_factor_ref 0.3112
_reflns_Friedel_coverage 0.000
_reflns_number_gt 13365
_reflns_number_total 19393
_reflns_threshold_expression 'I > 2\s(I)'
_cod_data_source_file ic502215h_si_003.cif
_cod_data_source_block Structure-1b-210K
_cod_original_formula_sum 'C77.50 H73.50 B4 F16 Fe4 N20.75 O'
_cod_database_code 4341793
_shelx_space_group_comment
;
The symmetry employed for this shelxl refinement is uniquely defined
by the following loop, which should always be used as a source of
symmetry information in preference to the above space-group names.
They are only intended as comments.
;
_shelx_estimated_absorpt_t_min 0.666
_shelx_estimated_absorpt_t_max 0.909
_shelxl_version_number 2013-4

loop_
_space_group_symop_operation_xyz
'x, y, z'
'-x, y, -z+1/2'
'x+1/2, y+1/2, z'
'-x+1/2, y+1/2, -z+1/2'
'-x, -y, -z'
'x, -y, z-1/2'
'-x+1/2, -y+1/2, -z'
'x+1/2, -y+1/2, z-1/2'

loop_
_atom_site_label
_atom_site_type_symbol
_atom_site_fract_x
_atom_site_fract_y
_atom_site_fract_z
_atom_site_U_iso_or_equiv
_atom_site_adp_type
_atom_site_occupancy
_atom_site_site_symmetry_order
_atom_site_calc_flag
_atom_site_refinement_flags_posn
_atom_site_refinement_flags_adp
_atom_site_refinement_flags_occupancy
_atom_site_disorder_assembly
_atom_site_disorder_group
Fe1 Fe 0.15088(3) 0.81297(3) 0.01307(4) 0.0519(2) Uani 1 1 d . . . . .
Fe2 Fe 0.12946(3) 0.91652(3) 0.14861(4) 0.0505(2) Uani 1 1 d . . . . .
Fe3 Fe 0.08858(3) 0.75758(3) 0.18719(5) 0.0541(2) Uani 1 1 d . . . . .
Fe4 Fe 0.24576(3) 0.72771(3) 0.24745(4) 0.0508(2) Uani 1 1 d . . . . .
B1 B 0.4321(3) 0.6199(3) 0.3029(4) 0.0655(18) Uani 1 1 d . . . . .
F1 F 0.4071(2) 0.61870(18) 0.3268(3) 0.0987(14) Uani 1 1 d . . . A -1
F2 F 0.4024(2) 0.59489(19) 0.2383(3) 0.1044(16) Uani 1 1 d . . . B -1
F3 F 0.4763(2) 0.5973(2) 0.3551(3) 0.1211(19) Uani 1 1 d . . . C -1
F4 F 0.4370(2) 0.66716(17) 0.2951(2) 0.0986(15) Uani 1 1 d . . . . .
B2 B 0.3910(4) 0.8624(4) 0.2797(5) 0.089(3) Uani 1 1 d D . . . .
F5 F 0.4070(3) 0.8192(3) 0.2785(3) 0.160(3) Uani 1 1 d D . . . .
F6 F 0.3433(3) 0.8629(5) 0.2270(3) 0.206(5) Uani 1 1 d D . . . .
F7 F 0.4044(3) 0.8684(2) 0.3433(3) 0.134(2) Uani 1 1 d D . . . .
F8 F 0.4073(8) 0.8974(4) 0.2668(9) 0.326(10) Uani 1 1 d D . . . .
B3 B 0.2149(11) 0.9289(9) 0.4569(17) 0.204(14) Uiso 0.5 1 d D . P D -3
F9 F 0.2240(6) 0.8832(5) 0.4512(7) 0.115(4) Uiso 0.5 1 d D . P D -3
F10 F 0.1677(11) 0.933(2) 0.417(3) 1.11(15) Uiso 0.5 1 d D . P D -3
F11 F 0.2406(11) 0.9600(8) 0.4534(14) 0.225(10) Uiso 0.5 1 d D . P D -3
F12 F 0.2338(10) 0.9380(8) 0.5223(13) 0.214(6) Uiso 0.5 1 d D . P D -3
B3A B 0.2778(10) 0.9303(9) 0.5094(15) 0.204(14) Uiso 0.5 1 d D . P E -4
F9A F 0.2477(8) 0.8936(8) 0.4732(12) 0.199(9) Uiso 0.5 1 d D . P E -4
F10A F 0.2831(9) 0.9356(8) 0.5655(12) 0.214(6) Uiso 0.5 1 d D . P E -4
F11A F 0.2708(7) 0.9707(6) 0.4750(9) 0.159(6) Uiso 0.5 1 d D . P E -4
F12A F 0.3203(7) 0.9170(7) 0.5331(10) 0.189(7) Uiso 0.5 1 d D . P E -4
B4 B 0.0989(8) 0.9317(13) 0.3527(10) 0.116(11) Uani 0.5 1 d . . P F -5
F13 F 0.1187(3) 0.8914(3) 0.3567(4) 0.075(2) Uani 0.5 1 d . . P F -5
F14 F 0.0963(5) 0.9380(5) 0.4047(7) 0.126(4) Uani 0.5 1 d . . P F -5
F15 F 0.1206(8) 0.9725(6) 0.3542(8) 0.203(10) Uani 0.5 1 d . . P F -5
F16 F 0.0503(5) 0.9369(5) 0.2867(8) 0.157(6) Uani 0.5 1 d . . P F -5
B5 B 0.4100(13) 0.9024(14) 0.133(2) 0.135(19) Uiso 0.25 1 d D U P . .
F17 F 0.4463(14) 0.9316(17) 0.183(2) 0.26(2) Uiso 0.25 1 d D . P . .
F18 F 0.3688(10) 0.9249(10) 0.0884(15) 0.143(9) Uiso 0.25 1 d D . P . .
F19 F 0.414(2) 0.8589(14) 0.158(3) 0.30(3) Uiso 0.25 1 d D . P . .
F20 F 0.418(3) 0.892(3) 0.090(3) 0.60(6) Uiso 0.25 1 d D U P . .
B6 B 0.4087(14) 1.0552(13) 0.433(2) 0.29(6) Uiso 0.25 1 d D U P G -6
F21 F 0.3866(18) 1.0433(19) 0.455(3) 0.28(3) Uiso 0.25 1 d D . P G -6
F22 F 0.4161(13) 1.0177(12) 0.4111(18) 0.172(12) Uiso 0.25 1 d D . P G -6
F23 F 0.4476(13) 1.0830(12) 0.481(2) 0.184(13) Uiso 0.25 1 d D . P G -6
F24 F 0.379(2) 1.082(2) 0.374(3) 0.44(5) Uiso 0.25 1 d D U P G -6
N1 N 0.2237(2) 0.77117(19) 0.1646(3) 0.0628(13) Uani 1 1 d . . . H -6
N2 N 0.1181(2) 0.87789(19) 0.0698(3) 0.0620(12) Uani 1 1 d . . . I -6
N3 N 0.12300(19) 0.85844(19) 0.1921(3) 0.0580(12) Uani 1 1 d . . . J -6
N4 N 0.1780(2) 0.7250(2) 0.2110(3) 0.0648(13) Uani 1 1 d . . . K -6
N5 N 0.10029(19) 0.7619(2) -0.0266(3) 0.0607(13) Uani 1 1 d . . . L -6
N6 N 0.17399(18) 0.76810(18) -0.0232(2) 0.0545(11) Uani 1 1 d . . . L -6
N7 N 0.1882(2) 0.86949(19) 0.0225(3) 0.0617(13) Uani 1 1 d . . . L -6
N8 N 0.1014(2) 0.8356(2) -0.0919(3) 0.0695(15) Uani 1 1 d . . . L -6
N9 N 0.05480(19) 0.93525(18) 0.0923(2) 0.0577(12) Uani 1 1 d . . . M -6
N10 N 0.1470(2) 0.98282(18) 0.1234(3) 0.0644(13) Uani 1 1 d . . . M -6
N11 N 0.2085(2) 0.91754(17) 0.2366(3) 0.0617(13) Uani 1 1 d . . . M -6
N12 N 0.1373(2) 0.96629(18) 0.2213(2) 0.0608(13) Uani 1 1 d . . . M -6
N13 N 0.0433(2) 0.7545(2) 0.0819(3) 0.0651(13) Uani 1 1 d . . . N -6
N14 N 0.0319(2) 0.7800(2) 0.1746(3) 0.0619(13) Uani 1 1 d . . . N -6
N15 N 0.1280(2) 0.7465(2) 0.2899(3) 0.0699(15) Uani 1 1 d . . . N -6
N16 N 0.0613(3) 0.6915(2) 0.1756(4) 0.0828(18) Uani 1 1 d . . . N -6
N17 N 0.2739(2) 0.78510(19) 0.3187(3) 0.0620(13) Uani 1 1 d . . . O -6
N18 N 0.2775(2) 0.68664(19) 0.3402(3) 0.0619(13) Uani 1 1 d . . . O -6
N19 N 0.2451(2) 0.67049(19) 0.1943(3) 0.0665(14) Uani 1 1 d . . . O -6
N20 N 0.3211(2) 0.7254(2) 0.2965(3) 0.0637(13) Uani 1 1 d . . . O -6
C1 C 0.1985(2) 0.7888(2) 0.1092(3) 0.0513(12) Uani 1 1 d . . . H -6
C2 C 0.1261(2) 0.8533(2) 0.0434(3) 0.0538(13) Uani 1 1 d . . . I -6
C3 C 0.1112(2) 0.8208(2) 0.1941(3) 0.0489(12) Uani 1 1 d . . . J -6
C4 C 0.1426(2) 0.7346(2) 0.1993(3) 0.0523(13) Uani 1 1 d . . . K -6
C5 C 0.1073(3) 0.7180(3) 0.0037(4) 0.0735(18) Uani 1 1 d . . . L -6
H5 H 0.1360 0.7131 0.0525 0.088 Uiso 1 1 calc R U . L -6
C6 C 0.0744(4) 0.6811(4) -0.0340(6) 0.100(3) Uani 1 1 d . . . L -6
H6 H 0.0799 0.6515 -0.0117 0.120 Uiso 1 1 calc R U . L -6
C7 C 0.0324(4) 0.6885(5) -0.1061(7) 0.122(4) Uani 1 1 d . . . L -6
H7 H 0.0098 0.6633 -0.1342 0.146 Uiso 1 1 calc R U . L -6
C8 C 0.0239(3) 0.7339(5) -0.1373(5) 0.109(3) Uani 1 1 d . . . L -6
H8 H -0.0052 0.7398 -0.1856 0.131 Uiso 1 1 calc R U . L -6
C9 C 0.0578(3) 0.7688(3) -0.0969(4) 0.079(2) Uani 1 1 d . . . L -6
C10 C 0.0527(3) 0.8191(3) -0.1237(4) 0.088(3) Uani 1 1 d . . . L -6
H10A H 0.0299 0.8190 -0.1764 0.105 Uiso 1 1 calc R U . L -6
H10B H 0.0394 0.8406 -0.1101 0.105 Uiso 1 1 calc R U . L -6
C11 C 0.1149(3) 0.8154(3) -0.1308(4) 0.087(3) Uani 1 1 d . . . L -6
H11A H 0.1328 0.8399 -0.1331 0.104 Uiso 1 1 calc R U . L -6
H11B H 0.0845 0.8074 -0.1802 0.104 Uiso 1 1 calc R U . L -6
C12 C 0.1466(3) 0.7712(3) -0.0945(3) 0.0664(17) Uani 1 1 d . . . L -6
C13 C 0.1486(3) 0.7378(3) -0.1316(4) 0.080(2) Uani 1 1 d . . . L -6
H13 H 0.1279 0.7402 -0.1818 0.096 Uiso 1 1 calc R U . L -6
C14 C 0.1818(4) 0.7002(4) -0.0933(5) 0.097(3) Uani 1 1 d . . . L -6
H14 H 0.1853 0.6773 -0.1168 0.116 Uiso 1 1 calc R U . L -6
C15 C 0.2094(3) 0.6968(3) -0.0215(4) 0.085(2) Uani 1 1 d . . . L -6
H15 H 0.2313 0.6708 0.0051 0.102 Uiso 1 1 calc R U . L -6
C16 C 0.2050(2) 0.7318(2) 0.0123(3) 0.0613(15) Uani 1 1 d . . . L -6
H16 H 0.2247 0.7296 0.0623 0.074 Uiso 1 1 calc R U . L -6
C17 C 0.1065(3) 0.8885(3) -0.0890(4) 0.086(2) Uani 1 1 d . . . L -6
H17A H 0.0893 0.9031 -0.0763 0.103 Uiso 1 1 calc R U . L -6
H17B H 0.0916 0.9008 -0.1362 0.103 Uiso 1 1 calc R U . L -6
C18 C 0.1612(3) 0.9012(3) -0.0329(4) 0.078(2) Uani 1 1 d . . . L -6
C19 C 0.1824(5) 0.9400(3) -0.0360(6) 0.104(3) Uani 1 1 d . . . L -6
H19 H 0.1631 0.9609 -0.0758 0.125 Uiso 1 1 calc R U . L -6
C20 C 0.2310(5) 0.9478(4) 0.0187(8) 0.121(4) Uani 1 1 d . . . L -6
H20 H 0.2460 0.9748 0.0180 0.145 Uiso 1 1 calc R U . L -6
C21 C 0.2593(4) 0.9163(3) 0.0760(6) 0.097(3) Uani 1 1 d . . . L -6
H21 H 0.2936 0.9210 0.1138 0.117 Uiso 1 1 calc R U . L -6
C22 C 0.2369(3) 0.8786(3) 0.0770(4) 0.0717(17) Uani 1 1 d . . . L -6
H22 H 0.2559 0.8580 0.1171 0.086 Uiso 1 1 calc R U . L -6
C23 C 0.0934(3) 0.9594(3) 0.2126(3) 0.0719(19) Uani 1 1 d . . . M -6
H23A H 0.0890 0.9878 0.2305 0.086 Uiso 1 1 calc R U . M -6
H23B H 0.0987 0.9314 0.2406 0.086 Uiso 1 1 calc R U . M -6
C24 C 0.0474(3) 0.9517(2) 0.1333(3) 0.0646(16) Uani 1 1 d . . . M -6
C25 C -0.0003(3) 0.9587(3) 0.1062(5) 0.095(3) Uani 1 1 d . . . M -6
H25 H -0.0046 0.9703 0.1362 0.114 Uiso 1 1 calc R U . M -6
C26 C -0.0400(3) 0.9486(4) 0.0362(5) 0.103(3) Uani 1 1 d . . . M -6
H26 H -0.0724 0.9525 0.0171 0.124 Uiso 1 1 calc R U . M -6
C27 C -0.0325(3) 0.9327(3) -0.0059(4) 0.093(3) Uani 1 1 d . . . M -6
H27 H -0.0597 0.9264 -0.0550 0.111 Uiso 1 1 calc R U . M -6
C28 C 0.0143(3) 0.9259(2) 0.0227(3) 0.0699(17) Uani 1 1 d . . . M -6
H28 H 0.0187 0.9142 -0.0072 0.084 Uiso 1 1 calc R U . M -6
C29 C 0.1380(3) 1.0161(2) 0.2006(4) 0.0711(18) Uani 1 1 d . . . M -6
H29A H 0.1040 1.0287 0.1660 0.085 Uiso 1 1 calc R U . M -6
H29B H 0.1575 1.0367 0.2435 0.085 Uiso 1 1 calc R U . M -6
C30 C 0.1592(3) 1.0188(2) 0.1682(3) 0.0686(18) Uani 1 1 d . . . M -6
C31 C 0.1885(4) 1.0557(3) 0.1827(5) 0.094(3) Uani 1 1 d . . . M -6
H31 H 0.1978 1.0798 0.2159 0.113 Uiso 1 1 calc R U . M -6
C32 C 0.2041(5) 1.0568(3) 0.1475(7) 0.116(3) Uani 1 1 d . . . M -6
H32 H 0.2245 1.0822 0.1566 0.139 Uiso 1 1 calc R U . M -6
C33 C 0.1907(4) 1.0212(3) 0.0981(6) 0.104(3) Uani 1 1 d . . . M -6
H33 H 0.2007 1.0223 0.0728 0.125 Uiso 1 1 calc R U . M -6
C34 C 0.1621(3) 0.9844(2) 0.0889(4) 0.0759(19) Uani 1 1 d . . . M -6
H34 H 0.1528 0.9594 0.0569 0.091 Uiso 1 1 calc R U . M -6
C35 C 0.1846(3) 0.9542(3) 0.2946(3) 0.077(2) Uani 1 1 d . . . M -6
H35A H 0.1799 0.9259 0.3123 0.093 Uiso 1 1 calc R U . M -6
H35B H 0.1950 0.9810 0.3272 0.093 Uiso 1 1 calc R U . M -6
C36 C 0.2237(3) 0.9441(2) 0.2942(4) 0.0728(18) Uani 1 1 d . . . M -6
C37 C 0.2722(3) 0.9585(3) 0.3481(5) 0.096(3) Uani 1 1 d . . . M -6
H37 H 0.2824 0.9762 0.3878 0.115 Uiso 1 1 calc R U . M -6
C38 C 0.3060(4) 0.9460(5) 0.3422(6) 0.123(4) Uani 1 1 d . . . M -6
H38 H 0.3390 0.9566 0.3775 0.148 Uiso 1 1 calc R U . M -6
C39 C 0.2914(3) 0.9182(4) 0.2849(6) 0.104(3) Uani 1 1 d . . . M -6
H39 H 0.3139 0.9094 0.2807 0.125 Uiso 1 1 calc R U . M -6
C40 C 0.2417(3) 0.9041(3) 0.2339(5) 0.0779(19) Uani 1 1 d . . . M -6
H40 H 0.2312 0.8841 0.1958 0.093 Uiso 1 1 calc R U . M -6
C41 C 0.0270(2) 0.7903(3) 0.0361(3) 0.0712(18) Uani 1 1 d . . . N -6
H41 H 0.0393 0.8215 0.0544 0.085 Uiso 1 1 calc R U . N -6
C42 C -0.0079(3) 0.7834(5) -0.0387(4) 0.097(3) Uani 1 1 d . . . N -6
H42 H -0.0182 0.8095 -0.0698 0.116 Uiso 1 1 calc R U . N -6
C43 C -0.0266(4) 0.7388(6) -0.0658(6) 0.124(5) Uani 1 1 d . . . N -6
H43 H -0.0500 0.7335 -0.1158 0.149 Uiso 1 1 calc R U . N -6
C44 C -0.0111(3) 0.7023(5) -0.0198(6) 0.107(3) Uani 1 1 d . . . N -6
H44 H -0.0244 0.6714 -0.0380 0.128 Uiso 1 1 calc R U . N -6
C45 C 0.0249(3) 0.7100(4) 0.0552(5) 0.088(2) Uani 1 1 d . . . N -6
C46 C 0.0485(4) 0.6710(3) 0.1112(6) 0.094(3) Uani 1 1 d . . . N -6
H46A H 0.0254 0.6440 0.0925 0.113 Uiso 1 1 calc R U . N -6
H46B H 0.0785 0.6590 0.1236 0.113 Uiso 1 1 calc R U . N -6
C47 C 0.0179(4) 0.6942(3) 0.1680(7) 0.108(3) Uani 1 1 d . . . N -6
H47A H 0.0260 0.6781 0.2092 0.130 Uiso 1 1 calc R U . N -6
H47B H -0.0101 0.6770 0.1242 0.130 Uiso 1 1 calc R U . N -6
C48 C 0.0026(3) 0.7450(3) 0.1640(4) 0.0771(19) Uani 1 1 d . . . N -6
C49 C -0.0395(3) 0.7560(4) 0.1519(6) 0.097(3) Uani 1 1 d . . . N -6
H49 H -0.0601 0.7312 0.1437 0.117 Uiso 1 1 calc R U . N -6
C50 C -0.0508(3) 0.8032(4) 0.1520(5) 0.097(3) Uani 1 1 d . . . N -6
H50 H -0.0788 0.8108 0.1445 0.116 Uiso 1 1 calc R U . N -6
C51 C -0.0213(3) 0.8383(3) 0.1629(5) 0.083(2) Uani 1 1 d . . . N -6
H51 H -0.0285 0.8707 0.1630 0.100 Uiso 1 1 calc R U . N -6
C52 C 0.0198(3) 0.8260(3) 0.1742(4) 0.0664(16) Uani 1 1 d . . . N -6
H52 H 0.0403 0.8508 0.1819 0.080 Uiso 1 1 calc R U . N -6
C53 C 0.1028(4) 0.6654(3) 0.2434(6) 0.101(3) Uani 1 1 d . . . N -6
H53A H 0.1259 0.6529 0.2399 0.121 Uiso 1 1 calc R U . N -6
H53B H 0.0897 0.6382 0.2504 0.121 Uiso 1 1 calc R U . N -6
C54 C 0.1297(4) 0.6997(4) 0.3065(6) 0.101(3) Uani 1 1 d . . . N -6
C55 C 0.1553(5) 0.6868(6) 0.3780(8) 0.146(6) Uani 1 1 d . . . N -6
H55 H 0.1543 0.6547 0.3886 0.175 Uiso 1 1 calc R U . N -6
C56 C 0.1806(5) 0.7187(7) 0.4305(7) 0.146(6) Uani 1 1 d . . . N -6
H56 H 0.1989 0.7093 0.4784 0.176 Uiso 1 1 calc R U . N -6
C57 C 0.1796(4) 0.7670(5) 0.4135(5) 0.127(5) Uani 1 1 d . . . N -6
H57 H 0.1973 0.7906 0.4497 0.152 Uiso 1 1 calc R U . N -6
C58 C 0.1519(3) 0.7788(4) 0.3424(4) 0.088(3) Uani 1 1 d . . . N -6
H58 H 0.1499 0.8114 0.3306 0.106 Uiso 1 1 calc R U . N -6
C59 C 0.2523(3) 0.8043(3) 0.3404(4) 0.076(2) Uani 1 1 d . . . O -6
H59 H 0.2190 0.7969 0.3150 0.091 Uiso 1 1 calc R U . O -6
C60 C 0.2786(4) 0.8346(3) 0.3995(4) 0.089(3) Uani 1 1 d . . . O -6
H60 H 0.2632 0.8484 0.4137 0.107 Uiso 1 1 calc R U . O -6
C61 C 0.3278(5) 0.8443(4) 0.4371(5) 0.112(3) Uani 1 1 d . . . O -6
H61 H 0.3464 0.8640 0.4782 0.134 Uiso 1 1 calc R U . O -6
C62 C 0.3494(4) 0.8252(3) 0.4148(5) 0.107(3) Uani 1 1 d . . . O -6
H62 H 0.3826 0.8319 0.4395 0.128 Uiso 1 1 calc R U . O -6
C63 C 0.3208(3) 0.7960(3) 0.3551(4) 0.0754(18) Uani 1 1 d . . . O -6
C64 C 0.3401(3) 0.7760(3) 0.3227(5) 0.081(2) Uani 1 1 d . . . O -6
H64A H 0.3289 0.7963 0.2824 0.097 Uiso 1 1 calc R U . O -6
H64B H 0.3765 0.7759 0.3591 0.097 Uiso 1 1 calc R U . O -6
C65 C 0.3505(2) 0.6906(3) 0.3573(4) 0.0722(18) Uani 1 1 d . . . O -6
H65A H 0.3538 0.6605 0.3410 0.087 Uiso 1 1 calc R U . O -6
H65B H 0.3838 0.7037 0.3962 0.087 Uiso 1 1 calc R U . O -6
C66 C 0.3272(3) 0.6804(2) 0.3858(3) 0.0698(18) Uani 1 1 d . . . O -6
C67 C 0.3537(4) 0.6614(3) 0.4548(4) 0.095(3) Uani 1 1 d . . . O -6
H67 H 0.3881 0.6566 0.4861 0.114 Uiso 1 1 calc R U . O -6
C68 C 0.3303(4) 0.6501(4) 0.4766(4) 0.103(3) Uani 1 1 d . . . O -6
H68 H 0.3484 0.6385 0.5234 0.124 Uiso 1 1 calc R U . O -6
C69 C 0.2796(4) 0.6557(3) 0.4292(5) 0.092(3) Uani 1 1 d . . . O -6
H69 H 0.2624 0.6468 0.4427 0.110 Uiso 1 1 calc R U . O -6
C70 C 0.2545(3) 0.6745(3) 0.3622(4) 0.0706(18) Uani 1 1 d . . . O -6
H70 H 0.2200 0.6790 0.3305 0.085 Uiso 1 1 calc R U . O -6
C71 C 0.3188(3) 0.7099(3) 0.2385(4) 0.0701(17) Uani 1 1 d . . . O -6
H71A H 0.3517 0.6992 0.2597 0.084 Uiso 1 1 calc R U . O -6
H71B H 0.3087 0.7371 0.2064 0.084 Uiso 1 1 calc R U . O -6
C72 C 0.2825(3) 0.6700(2) 0.1966(3) 0.0654(16) Uani 1 1 d . . . O -6
C73 C 0.2871(4) 0.6352(3) 0.1624(4) 0.089(3) Uani 1 1 d . . . O -6
H73 H 0.3144 0.6342 0.1666 0.107 Uiso 1 1 calc R U . O -6
C74 C 0.2484(6) 0.6017(4) 0.1212(5) 0.124(5) Uani 1 1 d . . . O -6
H74 H 0.2490 0.5783 0.0953 0.149 Uiso 1 1 calc R U . O -6
C75 C 0.2106(4) 0.6021(4) 0.1175(6) 0.115(4) Uani 1 1 d . . . O -6
H75 H 0.1849 0.5792 0.0901 0.138 Uiso 1 1 calc R U . O -6
C76 C 0.2109(3) 0.6369(3) 0.1553(5) 0.094(3) Uani 1 1 d . . . O -6
H76 H 0.1846 0.6371 0.1534 0.113 Uiso 1 1 calc R U . O -6
N1S N 0.0716(7) 0.9828(7) 0.3425(13) 0.123(6) Uani 0.5 1 d . . P P 7
C1S C 0.0405(7) 1.0076(7) 0.3006(11) 0.086(4) Uani 0.5 1 d . . P P 7
C2S C 0.0000 1.0390(5) 0.2500 0.104(4) Uani 1 2 d S T P P 7
H2S1 H -0.0123 1.0520 0.2706 0.157 Uiso 0.5 1 calc R U P P 7
H2S2 H -0.0263 1.0212 0.2065 0.157 Uiso 0.5 1 calc R U P P 7
H2S3 H 0.0110 1.0651 0.2384 0.157 Uiso 0.5 1 calc R U P P 7
N2S N 0.3463(13) 1.0814(10) 0.290(2) 0.26(4) Uani 0.25 1 d D . P Q -8
C3S C 0.3445(12) 1.0501(11) 0.2578(19) 0.094(11) Uani 0.25 1 d D . P Q -8
C4S C 0.355(2) 1.0182(17) 0.224(2) 0.25(5) Uani 0.25 1 d D . P Q -8
H4S1 H 0.3254 1.0007 0.1853 0.376 Uiso 0.25 1 calc R U P Q -8
H4S2 H 0.3810 0.9957 0.2600 0.376 Uiso 0.25 1 calc R U P Q -8
H4S3 H 0.3663 1.0372 0.2056 0.376 Uiso 0.25 1 calc R U P Q -8
O1S O 0.0532(8) 0.6249(8) 0.3226(12) 0.172(7) Uiso 0.5 1 d . . P . .
O2S O 0.4446(8) 0.9147(8) 0.5223(12) 0.167(7) Uiso 0.5 1 d . . P . .

loop_
_atom_site_aniso_label
_atom_site_aniso_U_11
_atom_site_aniso_U_22
_atom_site_aniso_U_33
_atom_site_aniso_U_23
_atom_site_aniso_U_13
_atom_site_aniso_U_12
Fe1 0.0568(5) 0.0585(5) 0.0480(4) 0.0097(3) 0.0389(4) 0.0161(4)
Fe2 0.0590(5) 0.0486(4) 0.0489(4) 0.0062(3) 0.0389(4) 0.0106(3)
Fe3 0.0589(5) 0.0588(5) 0.0588(5) 0.0126(4) 0.0459(4) 0.0116(4)
Fe4 0.0565(5) 0.0565(5) 0.0490(4) 0.0133(3) 0.0398(4) 0.0148(3)
B1 0.062(4) 0.071(4) 0.050(4) 0.004(3) 0.033(3) -0.008(3)
F1 0.136(4) 0.088(3) 0.115(4) -0.010(3) 0.103(4) -0.013(3)
F2 0.130(4) 0.107(3) 0.077(3) -0.019(3) 0.071(3) -0.021(3)
F3 0.105(4) 0.135(5) 0.098(4) 0.037(3) 0.060(3) 0.031(3)
F4 0.114(4) 0.089(3) 0.075(3) 0.008(2) 0.058(3) -0.023(3)
B2 0.104(7) 0.088(6) 0.079(6) 0.012(5) 0.065(6) 0.008(5)
F5 0.177(7) 0.178(7) 0.091(4) 0.016(4) 0.078(4) 0.077(5)
F6 0.116(5) 0.377(15) 0.082(4) 0.015(6) 0.052(4) 0.095(7)
F7 0.159(6) 0.126(5) 0.077(3) -0.012(3) 0.066(4) 0.000(4)
F8 0.59(3) 0.196(11) 0.43(2) -0.030(12) 0.44(2) -0.123(15)
B4 0.087(13) 0.20(3) 0.054(9) 0.020(13) 0.045(10) -0.040(17)
F13 0.103(6) 0.063(4) 0.068(5) 0.015(4) 0.062(5) 0.020(4)
F14 0.152(10) 0.173(11) 0.116(8) -0.009(8) 0.116(8) 0.000(9)
F15 0.33(2) 0.203(15) 0.141(11) -0.114(11) 0.187(15) -0.192(17)
F16 0.104(9) 0.130(10) 0.126(10) 0.014(8) 0.036(8) 0.004(8)
N1 0.062(3) 0.062(3) 0.064(3) 0.002(3) 0.042(3) 0.012(2)
N2 0.068(3) 0.058(3) 0.075(3) 0.011(3) 0.055(3) 0.013(2)
N3 0.061(3) 0.061(3) 0.057(3) 0.004(2) 0.042(3) 0.012(2)
N4 0.081(4) 0.067(3) 0.063(3) 0.023(2) 0.056(3) 0.025(3)
N5 0.055(3) 0.081(3) 0.048(3) -0.005(2) 0.037(2) 0.013(2)
N6 0.061(3) 0.069(3) 0.045(2) 0.007(2) 0.040(2) 0.011(2)
N7 0.078(4) 0.070(3) 0.062(3) 0.021(2) 0.058(3) 0.025(3)
N8 0.068(3) 0.095(4) 0.049(3) 0.022(3) 0.041(3) 0.035(3)
N9 0.066(3) 0.066(3) 0.047(2) 0.011(2) 0.041(2) 0.019(2)
N10 0.073(3) 0.050(3) 0.064(3) 0.006(2) 0.045(3) 0.012(2)
N11 0.066(3) 0.048(3) 0.059(3) 0.009(2) 0.038(3) 0.011(2)
N12 0.074(3) 0.059(3) 0.044(2) 0.004(2) 0.038(2) 0.018(2)
N13 0.054(3) 0.080(4) 0.064(3) -0.009(3) 0.042(3) -0.003(3)
N14 0.062(3) 0.072(3) 0.064(3) 0.015(2) 0.049(3) 0.012(3)
N15 0.079(4) 0.086(4) 0.074(4) 0.029(3) 0.064(3) 0.032(3)
N16 0.090(4) 0.066(3) 0.131(6) 0.015(4) 0.090(4) 0.007(3)
N17 0.072(3) 0.063(3) 0.051(3) 0.016(2) 0.042(3) 0.022(3)
N18 0.072(3) 0.066(3) 0.050(3) 0.014(2) 0.043(3) 0.022(3)
N19 0.067(3) 0.058(3) 0.060(3) 0.016(2) 0.038(3) 0.012(3)
N20 0.063(3) 0.065(3) 0.064(3) 0.012(2) 0.044(3) 0.013(2)
C1 0.059(3) 0.047(3) 0.061(3) 0.005(2) 0.045(3) 0.006(2)
C2 0.055(3) 0.058(3) 0.045(3) 0.014(2) 0.033(3) 0.013(3)
C3 0.053(3) 0.057(3) 0.043(3) 0.008(2) 0.035(3) 0.011(2)
C4 0.060(3) 0.051(3) 0.054(3) 0.012(2) 0.042(3) 0.013(2)
C5 0.068(4) 0.082(5) 0.080(4) -0.009(4) 0.055(4) 0.000(4)
C6 0.090(6) 0.093(6) 0.128(8) -0.021(5) 0.079(6) -0.011(5)
C7 0.081(6) 0.148(10) 0.127(9) -0.059(8) 0.067(7) -0.038(7)
C8 0.065(5) 0.150(10) 0.077(6) -0.035(6) 0.035(4) -0.013(6)
C9 0.054(4) 0.112(6) 0.057(4) -0.016(4) 0.033(3) 0.010(4)
C10 0.066(4) 0.131(7) 0.045(3) 0.009(4) 0.030(3) 0.035(4)
C11 0.102(6) 0.124(6) 0.050(3) 0.029(4) 0.058(4) 0.047(5)
C12 0.069(4) 0.097(5) 0.052(3) 0.005(3) 0.049(3) 0.012(3)
C13 0.082(5) 0.112(6) 0.057(4) -0.007(4) 0.052(4) 0.017(4)
C14 0.111(6) 0.110(6) 0.096(6) -0.016(5) 0.081(6) 0.016(5)
C15 0.095(5) 0.098(5) 0.070(4) 0.007(4) 0.059(4) 0.036(4)
C16 0.062(3) 0.078(4) 0.054(3) 0.004(3) 0.044(3) 0.015(3)
C17 0.101(6) 0.098(6) 0.067(4) 0.045(4) 0.061(4) 0.054(5)
C18 0.108(6) 0.070(4) 0.092(5) 0.033(4) 0.083(5) 0.035(4)
C19 0.145(9) 0.088(6) 0.131(8) 0.049(6) 0.114(8) 0.040(6)
C20 0.159(11) 0.083(6) 0.196(13) 0.015(7) 0.151(11) 0.001(7)
C21 0.105(6) 0.087(6) 0.132(8) 0.015(5) 0.094(6) 0.010(5)
C22 0.080(5) 0.071(4) 0.084(5) 0.008(3) 0.064(4) 0.005(3)
C23 0.088(5) 0.086(5) 0.058(3) 0.012(3) 0.056(4) 0.031(4)
C24 0.076(4) 0.071(4) 0.059(3) 0.012(3) 0.051(3) 0.025(3)
C25 0.098(6) 0.112(7) 0.096(6) 0.016(5) 0.075(5) 0.038(5)
C26 0.073(5) 0.134(8) 0.086(6) 0.025(5) 0.048(5) 0.040(5)
C27 0.073(5) 0.106(6) 0.063(4) 0.028(4) 0.033(4) 0.036(4)
C28 0.078(5) 0.070(4) 0.049(3) 0.012(3) 0.039(3) 0.010(3)
C29 0.093(5) 0.053(3) 0.058(3) 0.005(3) 0.048(4) 0.021(3)
C30 0.082(4) 0.042(3) 0.059(3) 0.008(3) 0.040(3) 0.017(3)
C31 0.132(8) 0.056(4) 0.102(6) -0.005(4) 0.083(6) -0.009(4)
C32 0.154(10) 0.057(5) 0.158(10) -0.005(5) 0.115(9) -0.025(5)
C33 0.152(9) 0.064(5) 0.152(9) 0.023(5) 0.125(8) 0.008(5)
C34 0.091(5) 0.054(4) 0.087(5) 0.012(3) 0.063(4) 0.014(3)
C35 0.084(5) 0.064(4) 0.048(3) -0.001(3) 0.032(3) 0.016(3)
C36 0.078(4) 0.060(4) 0.056(4) 0.013(3) 0.037(3) 0.012(3)
C37 0.076(5) 0.096(6) 0.068(5) 0.004(4) 0.031(4) 0.008(4)
C38 0.071(6) 0.128(9) 0.105(8) 0.023(7) 0.035(6) 0.007(6)
C39 0.074(6) 0.117(7) 0.109(7) 0.036(6) 0.058(6) 0.031(5)
C40 0.081(5) 0.067(4) 0.088(5) 0.015(4) 0.059(4) 0.019(4)
C41 0.051(3) 0.108(5) 0.050(3) 0.008(3) 0.033(3) 0.010(3)
C42 0.054(4) 0.165(9) 0.058(4) 0.012(5) 0.033(4) 0.010(5)
C43 0.068(5) 0.212(14) 0.072(6) -0.054(8) 0.040(5) -0.021(7)
C44 0.068(5) 0.143(9) 0.094(7) -0.055(7) 0.049(5) -0.035(6)
C45 0.068(4) 0.114(7) 0.093(6) -0.032(5) 0.059(4) -0.020(4)
C46 0.098(6) 0.074(5) 0.133(8) -0.015(5) 0.089(6) -0.012(4)
C47 0.111(7) 0.080(5) 0.187(11) 0.009(6) 0.123(8) -0.001(5)
C48 0.074(4) 0.093(5) 0.085(5) 0.019(4) 0.062(4) 0.012(4)
C49 0.083(5) 0.117(7) 0.129(7) 0.032(6) 0.087(6) 0.017(5)
C50 0.081(5) 0.123(7) 0.116(7) 0.026(6) 0.080(5) 0.033(5)
C51 0.081(5) 0.097(5) 0.098(5) 0.025(4) 0.072(5) 0.030(4)
C52 0.067(4) 0.079(4) 0.068(4) 0.015(3) 0.052(3) 0.018(3)
C53 0.121(7) 0.073(5) 0.141(8) 0.037(5) 0.102(7) 0.023(5)
C54 0.109(6) 0.125(7) 0.120(7) 0.075(6) 0.098(6) 0.058(6)
C55 0.156(11) 0.197(14) 0.150(11) 0.125(11) 0.130(10) 0.104(10)
C56 0.145(11) 0.244(17) 0.084(7) 0.076(10) 0.092(8) 0.088(11)
C57 0.120(8) 0.217(13) 0.069(5) 0.050(7) 0.075(6) 0.086(8)
C58 0.083(5) 0.144(8) 0.058(4) 0.023(4) 0.056(4) 0.041(5)
C59 0.101(5) 0.074(4) 0.059(4) 0.018(3) 0.057(4) 0.029(4)
C60 0.131(8) 0.072(5) 0.070(5) 0.009(4) 0.072(5) 0.021(5)
C61 0.151(10) 0.087(6) 0.078(6) -0.012(5) 0.071(7) -0.011(6)
C62 0.117(7) 0.091(6) 0.090(6) -0.025(5) 0.063(6) -0.014(5)
C63 0.076(5) 0.077(4) 0.068(4) 0.006(3) 0.047(4) 0.003(4)
C64 0.068(4) 0.087(5) 0.086(5) -0.010(4) 0.052(4) -0.006(4)
C65 0.054(3) 0.095(5) 0.055(3) 0.016(3) 0.033(3) 0.021(3)
C66 0.081(4) 0.069(4) 0.048(3) 0.011(3) 0.040(3) 0.026(3)
C67 0.102(6) 0.116(6) 0.049(4) 0.027(4) 0.045(4) 0.047(5)
C68 0.136(8) 0.120(7) 0.058(4) 0.038(4) 0.068(5) 0.052(6)
C69 0.132(7) 0.099(6) 0.084(5) 0.034(4) 0.089(6) 0.045(5)
C70 0.091(5) 0.074(4) 0.066(4) 0.014(3) 0.062(4) 0.023(4)
C71 0.075(4) 0.081(4) 0.076(4) 0.013(4) 0.060(4) 0.016(4)
C72 0.075(4) 0.067(4) 0.058(3) 0.024(3) 0.047(3) 0.030(3)
C73 0.118(7) 0.089(5) 0.070(4) 0.021(4) 0.068(5) 0.038(5)
C74 0.172(12) 0.082(6) 0.073(6) 0.009(5) 0.066(7) 0.043(7)
C75 0.101(7) 0.071(6) 0.103(7) 0.003(5) 0.042(6) 0.001(5)
C76 0.083(5) 0.060(4) 0.093(6) 0.017(4) 0.042(5) 0.013(4)
N1S 0.087(11) 0.116(14) 0.166(19) 0.011(13) 0.087(13) 0.006(11)
C1S 0.078(10) 0.081(10) 0.101(12) -0.015(9) 0.062(10) -0.011(9)
C2S 0.096(9) 0.096(9) 0.095(9) 0.000 0.055(8) 0.000
N2S 0.19(4) 0.08(2) 0.62(12) 0.16(4) 0.32(7) 0.08(3)
C3S 0.09(2) 0.051(16) 0.13(3) 0.032(17) 0.07(2) 0.024(16)
C4S 0.39(11) 0.11(4) 0.08(3) 0.03(3) 0.09(5) 0.12(5)

loop_
_atom_type_symbol
_atom_type_description
_atom_type_scat_dispersion_real
_atom_type_scat_dispersion_imag
_atom_type_scat_source
C C 0.0033 0.0016 'International Tables Vol C Tables 4.2.6.8 and 6.1.1.4'
H H 0.0000 0.0000 'International Tables Vol C Tables 4.2.6.8 and 6.1.1.4'
B B 0.0013 0.0007 'International Tables Vol C Tables 4.2.6.8 and 6.1.1.4'
N N 0.0061 0.0033 'International Tables Vol C Tables 4.2.6.8 and 6.1.1.4'
O O 0.0106 0.0060 'International Tables Vol C Tables 4.2.6.8 and 6.1.1.4'
F F 0.0171 0.0103 'International Tables Vol C Tables 4.2.6.8 and 6.1.1.4'
Fe Fe 0.3463 0.8444 'International Tables Vol C Tables 4.2.6.8 and 6.1.1.4'

loop_
_geom_angle_atom_site_label_1
_geom_angle_atom_site_label_2
_geom_angle_atom_site_label_3
_geom_angle
C1 Fe1 C2 88.0(2)
C1 Fe1 N5 97.0(2)
C2 Fe1 N5 94.5(2)
C1 Fe1 N7 99.6(2)
C2 Fe1 N7 88.5(2)
N5 Fe1 N7 163.2(2)
C1 Fe1 N8 176.2(2)
C2 Fe1 N8 95.8(2)
N5 Fe1 N8 82.4(2)
N7 Fe1 N8 80.9(2)
C1 Fe1 N6 93.5(2)
C2 Fe1 N6 177.1(2)
N5 Fe1 N6 82.8(2)
N7 Fe1 N6 93.7(2)
N8 Fe1 N6 82.7(2)
N2 Fe2 N3 95.4(2)
N2 Fe2 N9 99.6(2)
N3 Fe2 N9 88.8(2)
N2 Fe2 N11 104.4(2)
N3 Fe2 N11 91.5(2)
N9 Fe2 N11 155.9(2)
N2 Fe2 N12 171.57(19)
N3 Fe2 N12 92.2(2)
N9 Fe2 N12 76.84(19)
N11 Fe2 N12 79.0(2)
N2 Fe2 N10 93.2(2)
N3 Fe2 N10 169.2(2)
N9 Fe2 N10 96.0(2)
N11 Fe2 N10 80.2(2)
N12 Fe2 N10 79.6(2)
C3 Fe3 C4 87.1(2)
C3 Fe3 N15 98.2(3)
C4 Fe3 N15 89.5(2)
C3 Fe3 N13 94.4(2)
C4 Fe3 N13 91.5(2)
N15 Fe3 N13 167.4(3)
C3 Fe3 N14 94.3(2)
C4 Fe3 N14 178.7(2)
N15 Fe3 N14 90.1(2)
N13 Fe3 N14 88.6(2)
C3 Fe3 N16 177.2(3)
C4 Fe3 N16 94.8(2)
N15 Fe3 N16 83.8(3)
N13 Fe3 N16 83.6(3)
N14 Fe3 N16 83.9(2)
N4 Fe4 N1 93.3(2)
N4 Fe4 N19 102.6(2)
N1 Fe4 N19 87.8(2)
N4 Fe4 N17 98.8(2)
N1 Fe4 N17 93.1(2)
N19 Fe4 N17 158.5(2)
N4 Fe4 N18 93.3(2)
N1 Fe4 N18 172.7(2)
N19 Fe4 N18 93.7(2)
N17 Fe4 N18 82.9(2)
N4 Fe4 N20 173.4(2)
N1 Fe4 N20 93.4(2)
N19 Fe4 N20 77.7(2)
N17 Fe4 N20 80.8(2)
N18 Fe4 N20 80.0(2)
F4 B1 F3 113.4(7)
F4 B1 F2 112.8(6)
F3 B1 F2 111.9(7)
F4 B1 F1 106.1(7)
F3 B1 F1 105.7(6)
F2 B1 F1 106.2(6)
F6 B2 F8 105.5(12)
F6 B2 F7 111.5(9)
F8 B2 F7 111.2(11)
F6 B2 F5 107.1(10)
F8 B2 F5 111.9(12)
F7 B2 F5 109.5(8)
F10 B3 F12 104(3)
F10 B3 F11 121(3)
F12 B3 F11 100(2)
F10 B3 F9 108(3)
F12 B3 F9 111(2)
F11 B3 F9 111(2)
F12A B3A F10A 107(2)
F12A B3A F9A 106(2)
F10A B3A F9A 106(2)
F12A B3A F11A 100.0(19)
F10A B3A F11A 116(2)
F9A B3A F11A 120(2)
F13 B4 F15 115(2)
F13 B4 F16 112(2)
F15 B4 F16 101(2)
F13 B4 F14 115.6(18)
F15 B4 F14 107(2)
F16 B4 F14 105(2)
F18 B5 F17 111(3)
F18 B5 F19 124(3)
F17 B5 F19 113(3)
F18 B5 F20 100(3)
F17 B5 F20 106(3)
F19 B5 F20 100(3)
F22 B6 F24 103(3)
F22 B6 F23 117(3)
F24 B6 F23 105(3)
F22 B6 F21 111(3)
F24 B6 F21 110(3)
F23 B6 F21 110(3)
C1 N1 Fe4 159.6(5)
C2 N2 Fe2 159.7(5)
C3 N3 Fe2 157.6(5)
C4 N4 Fe4 162.2(6)
C9 N5 C5 117.9(7)
C9 N5 Fe1 113.8(5)
C5 N5 Fe1 127.0(5)
C16 N6 C12 118.2(5)
C16 N6 Fe1 126.2(4)
C12 N6 Fe1 114.1(4)
C22 N7 C18 117.7(7)
C22 N7 Fe1 126.9(4)
C18 N7 Fe1 115.5(5)
C10 N8 C17 114.1(6)
C10 N8 C11 111.2(6)
C17 N8 C11 108.5(6)
C10 N8 Fe1 106.8(4)
C17 N8 Fe1 105.7(4)
C11 N8 Fe1 110.3(4)
C24 N9 C28 117.2(6)
C24 N9 Fe2 115.1(4)
C28 N9 Fe2 126.9(4)
C34 N10 C30 119.4(6)
C34 N10 Fe2 124.5(4)
C30 N10 Fe2 111.8(5)
C40 N11 C36 119.3(7)
C40 N11 Fe2 126.1(5)
C36 N11 Fe2 113.1(5)
C35 N12 C29 111.5(6)
C35 N12 C23 112.6(5)
C29 N12 C23 110.3(5)
C35 N12 Fe2 106.5(4)
C29 N12 Fe2 108.4(4)
C23 N12 Fe2 107.2(4)
C41 N13 C45 118.4(7)
C41 N13 Fe3 128.3(5)
C45 N13 Fe3 113.1(6)
C48 N14 C52 118.0(6)
C48 N14 Fe3 115.0(5)
C52 N14 Fe3 126.9(5)
C58 N15 C54 118.6(7)
C58 N15 Fe3 127.8(5)
C54 N15 Fe3 113.5(6)
C46 N16 C47 112.4(8)
C46 N16 C53 112.8(7)
C47 N16 C53 109.9(7)
C46 N16 Fe3 105.1(5)
C47 N16 Fe3 111.3(5)
C53 N16 Fe3 104.9(5)
C63 N17 C59 118.7(7)
C63 N17 Fe4 114.7(5)
C59 N17 Fe4 125.1(5)
C70 N18 C66 119.2(6)
C70 N18 Fe4 125.2(4)
C66 N18 Fe4 114.5(5)
C76 N19 C72 117.0(7)
C76 N19 Fe4 127.6(6)
C72 N19 Fe4 115.3(5)
C71 N20 C65 110.6(5)
C71 N20 C64 113.7(6)
C65 N20 C64 111.0(6)
C71 N20 Fe4 105.3(4)
C65 N20 Fe4 111.0(4)
C64 N20 Fe4 104.9(4)
N1 C1 Fe1 173.5(6)
N2 C2 Fe1 170.4(6)
N3 C3 Fe3 173.9(5)
N4 C4 Fe3 172.8(6)
C6 C5 N5 122.8(8)
C5 C6 C7 118.1(10)
C6 C7 C8 119.8(9)
C9 C8 C7 118.9(9)
C8 C9 N5 122.5(9)
C8 C9 C10 124.0(8)
N5 C9 C10 113.5(7)
N8 C10 C9 108.5(6)
N8 C11 C12 112.0(5)
N6 C12 C13 123.1(7)
N6 C12 C11 115.5(6)
C13 C12 C11 121.4(6)
C12 C13 C14 118.0(7)
C15 C14 C13 119.2(7)
C14 C15 C16 119.4(7)
N6 C16 C15 122.1(6)
N8 C17 C18 108.7(5)
N7 C18 C19 122.0(9)
N7 C18 C17 112.8(6)
C19 C18 C17 125.3(7)
C20 C19 C18 118.9(9)
C19 C20 C21 120.2(9)
C22 C21 C20 119.0(10)
N7 C22 C21 122.2(8)
N12 C23 C24 109.1(5)
N9 C24 C25 121.9(7)
N9 C24 C23 116.6(6)
C25 C24 C23 121.3(6)
C26 C25 C24 119.1(8)
C25 C26 C27 118.9(8)
C28 C27 C26 119.9(8)
N9 C28 C27 122.9(7)
C30 C29 N12 112.8(5)
N10 C30 C31 122.5(8)
N10 C30 C29 116.1(6)
C31 C30 C29 121.4(7)
C30 C31 C32 117.5(8)
C31 C32 C33 122.0(8)
C34 C33 C32 115.9(9)
N10 C34 C33 122.6(8)
N12 C35 C36 110.6(6)
N11 C36 C37 121.7(8)
N11 C36 C35 114.9(6)
C37 C36 C35 123.4(8)
C36 C37 C38 117.9(9)
C39 C38 C37 121.2(10)
C38 C39 C40 116.7(9)
N11 C40 C39 123.1(8)
N13 C41 C42 122.4(9)
C43 C42 C41 119.4(10)
C44 C43 C42 118.8(9)
C43 C44 C45 120.6(10)
N13 C45 C44 120.4(10)
N13 C45 C46 114.7(7)
C44 C45 C46 124.8(9)
N16 C46 C45 108.1(7)
N16 C47 C48 112.3(6)
N14 C48 C49 120.7(8)
N14 C48 C47 117.1(6)
C49 C48 C47 122.1(8)
C50 C49 C48 120.1(8)
C51 C50 C49 119.2(7)
C50 C51 C52 119.1(8)
N14 C52 C51 122.9(7)
N16 C53 C54 109.2(7)
N15 C54 C55 119.5(12)
N15 C54 C53 114.6(7)
C55 C54 C53 125.8(11)
C56 C55 C54 121.6(13)
C55 C56 C57 118.6(10)
C58 C57 C56 118.3(12)
N15 C58 C57 123.1(11)
N17 C59 C60 120.8(8)
C61 C60 C59 118.9(9)
C62 C61 C60 120.2(9)
C61 C62 C63 117.7(10)
N17 C63 C62 123.7(8)
N17 C63 C64 114.4(7)
C62 C63 C64 121.8(8)
N20 C64 C63 109.3(6)
C66 C65 N20 112.3(5)
N18 C66 C67 119.6(7)
N18 C66 C65 117.3(5)
C67 C66 C65 123.0(7)
C68 C67 C66 120.7(8)
C67 C68 C69 119.2(7)
C70 C69 C68 119.1(8)
N18 C70 C69 122.3(7)
N20 C71 C72 109.9(6)
N19 C72 C73 123.0(8)
N19 C72 C71 114.8(6)
C73 C72 C71 122.2(7)
C72 C73 C74 115.6(10)
C75 C74 C73 122.1(10)
C74 C75 C76 117.1(10)
N19 C76 C75 125.1(10)
N1S C1S C2S 176(2)
N2S C3S C4S 163(4)

loop_
_geom_bond_atom_site_label_1
_geom_bond_atom_site_label_2
_geom_bond_distance
Fe1 C1 1.907(6)
Fe1 C2 1.916(6)
Fe1 N5 1.987(6)
Fe1 N7 1.995(6)
Fe1 N8 2.046(5)
Fe1 N6 2.055(5)
Fe2 N2 2.051(6)
Fe2 N3 2.063(5)
Fe2 N9 2.128(5)
Fe2 N11 2.142(5)
Fe2 N12 2.166(5)
Fe2 N10 2.191(6)
Fe3 C3 1.903(6)
Fe3 C4 1.911(6)
Fe3 N15 1.959(6)
Fe3 N13 1.961(6)
Fe3 N14 1.994(5)
Fe3 N16 2.019(6)
Fe4 N4 1.992(6)
Fe4 N1 2.055(6)
Fe4 N19 2.078(6)
Fe4 N17 2.081(6)
Fe4 N18 2.113(5)
Fe4 N20 2.135(5)
B1 F4 1.360(9)
B1 F3 1.364(9)
B1 F2 1.385(9)
B1 F1 1.413(9)
B2 F6 1.291(13)
B2 F8 1.299(13)
B2 F7 1.341(11)
B2 F5 1.348(12)
B3 F10 1.29(2)
B3 F12 1.32(2)
B3 F11 1.33(2)
B3 F9 1.35(2)
B3A F12A 1.29(2)
B3A F10A 1.31(2)
B3A F9A 1.31(2)
B3A F11A 1.34(2)
B4 F13 1.31(4)
B4 F15 1.37(3)
B4 F16 1.39(2)
B4 F14 1.40(3)
B5 F18 1.28(2)
B5 F17 1.32(2)
B5 F19 1.32(2)
B5 F20 1.32(2)
B6 F22 1.29(2)
B6 F24 1.31(2)
B6 F23 1.32(2)
B6 F21 1.32(2)
N1 C1 1.141(7)
N2 C2 1.130(8)
N3 C3 1.147(7)
N4 C4 1.156(8)
N5 C9 1.363(9)
N5 C5 1.369(10)
N6 C16 1.315(8)
N6 C12 1.346(7)
N7 C22 1.344(9)
N7 C18 1.354(8)
N8 C10 1.454(11)
N8 C17 1.477(11)
N8 C11 1.490(8)
N9 C24 1.329(8)
N9 C28 1.346(8)
N10 C34 1.325(9)
N10 C30 1.342(8)
N11 C40 1.332(9)
N11 C36 1.373(9)
N12 C35 1.478(8)
N12 C29 1.489(8)
N12 C23 1.494(9)
N13 C41 1.324(9)
N13 C45 1.350(10)
N14 C48 1.336(9)
N14 C52 1.352(9)
N15 C58 1.327(11)
N15 C54 1.357(11)
N16 C46 1.478(12)
N16 C47 1.481(10)
N16 C53 1.494(11)
N17 C63 1.325(10)
N17 C59 1.357(9)
N18 C70 1.342(9)
N18 C66 1.355(9)
N19 C76 1.318(10)
N19 C72 1.346(9)
N20 C71 1.485(9)
N20 C65 1.486(8)
N20 C64 1.507(10)
C5 C6 1.362(12)
C6 C7 1.386(15)
C7 C8 1.406(17)
C8 C9 1.342(13)
C9 C10 1.511(13)
C11 C12 1.503(10)
C12 C13 1.362(9)
C13 C14 1.383(12)
C14 C15 1.357(11)
C15 C16 1.382(9)
C17 C18 1.516(12)
C18 C19 1.367(13)
C19 C20 1.339(16)
C20 C21 1.377(15)
C21 C22 1.347(11)
C23 C24 1.521(9)
C24 C25 1.401(11)
C25 C26 1.351(13)
C26 C27 1.357(13)
C27 C28 1.353(11)
C29 C30 1.477(11)
C30 C31 1.348(11)
C31 C32 1.358(14)
C32 C33 1.397(14)
C33 C34 1.371(11)
C35 C36 1.480(11)
C36 C37 1.374(12)
C37 C38 1.402(16)
C38 C39 1.393(16)
C39 C40 1.396(13)
C41 C42 1.402(10)
C42 C43 1.355(17)
C43 C44 1.345(17)
C44 C45 1.409(13)
C45 C46 1.506(13)
C47 C48 1.500(12)
C48 C49 1.397(11)
C49 C50 1.378(13)
C50 C51 1.340(13)
C51 C52 1.386(9)
C53 C54 1.513(15)
C54 C55 1.408(14)
C55 C56 1.32(2)
C56 C57 1.40(2)
C57 C58 1.377(11)
C59 C60 1.384(11)
C60 C61 1.383(15)
C61 C62 1.365(15)
C62 C63 1.375(12)
C63 C64 1.519(11)
C65 C66 1.482(10)
C66 C67 1.403(9)
C67 C68 1.346(13)
C68 C69 1.379(13)
C69 C70 1.371(10)
C71 C72 1.485(11)
C72 C73 1.388(10)
C73 C74 1.400(16)
C74 C75 1.336(17)
C75 C76 1.361(15)
N1S C1S 1.12(2)
C1S C2S 1.42(2)
N2S C3S 1.159(9)
C3S C4S 1.459(9)
